data_7029849
loop_
_publ_author_name
'Sahoo, Dipankar'
'Suriyanarayanan, Ramakirushnan'
'Metre, Ramesh K'
'Chandrasekhar, Vadapalli'

_publ_section_title
;
 Molecular and polymeric zinc(ii) phosphonates: isolation of an
 octanuclear ellipsoidal ensemble.
;
_journal_issue 19
_journal_name_full 'Dalton transactions (Cambridge, England : 2003)'
_journal_page_first 7304
_journal_page_last 7313
_journal_paper_doi 10.1039/c3dt53614a
_journal_volume 43
_journal_year 2014
_chemical_formula_moiety 'C2 H6 Cl6 O9 P2 Zn2'
_chemical_formula_sum 'C2 H6 Cl6 N0 O9 P2 Zn2'
_chemical_formula_weight 579.45
_chemical_name_systematic
;
 ?
;
_space_group_crystal_system monoclinic
_space_group_IT_number 15
_space_group_name_Hall '-C 2yc'
_space_group_name_H-M_alt 'C 1 2/c 1'
_symmetry_space_group_name_Hall '-C 2yc'
_symmetry_space_group_name_H-M 'C 1 2/c 1'
_atom_sites_solution_hydrogens difmap
_atom_sites_solution_primary direct
_audit_creation_date 2014-02-17
_audit_creation_method
;
Olex2 1.2
(compiled 2013.11.15 svn.r2834 for OlexSys, GUI svn.r4720)
;
_cell_angle_alpha 90
_cell_angle_beta 105.048(5)
_cell_angle_gamma 90
_cell_formula_units_Z 8
_cell_length_a 23.691(6)
_cell_length_b 13.710(4)
_cell_length_c 10.983(3)
_cell_measurement_reflns_used 3414
_cell_measurement_temperature 100(2)
_cell_measurement_theta_max 28.26
_cell_measurement_theta_min 2.41
_cell_volume 3445.0(16)
_computing_molecular_graphics 'Olex2 (Dolomanov et al., 2009)'
_computing_publication_material 'Olex2 (Dolomanov et al., 2009)'
_computing_structure_refinement 'ShelXL (Sheldrick, 2008)'
_computing_structure_solution 'ShelXS (Sheldrick, 2008)'
_diffrn_ambient_temperature 100(2)
_diffrn_measured_fraction_theta_full 0.999
_diffrn_measured_fraction_theta_max 1.000
_diffrn_measurement_device_type 'Bruker APEX-II CCD'
_diffrn_measurement_method '\f and \w scans'
_diffrn_radiation_monochromator graphite
_diffrn_radiation_type MoK\a
_diffrn_radiation_wavelength 0.71073
_diffrn_reflns_av_R_equivalents 0.0898
_diffrn_reflns_av_unetI/netI 0.0914
_diffrn_reflns_Laue_measured_fraction_full 0.999
_diffrn_reflns_Laue_measured_fraction_max 1.000
_diffrn_reflns_limit_h_max 31
_diffrn_reflns_limit_h_min -27
_diffrn_reflns_limit_k_max 18
_diffrn_reflns_limit_k_min -18
_diffrn_reflns_limit_l_max 10
_diffrn_reflns_limit_l_min -14
_diffrn_reflns_number 14834
_diffrn_reflns_point_group_measured_fraction_full 0.999
_diffrn_reflns_point_group_measured_fraction_max 1.000
_diffrn_reflns_theta_full 25.242
_diffrn_reflns_theta_max 25.498
_diffrn_reflns_theta_min 2.408
_diffrn_standards_number 0
_exptl_absorpt_coefficient_mu 3.931
_exptl_absorpt_correction_T_max 0.7457
_exptl_absorpt_correction_T_min 0.5502
_exptl_absorpt_correction_type multi-scan
_exptl_absorpt_process_details
;
SADABS-2008/1 (Bruker,2008) was used for absorption correction.
wR2(int) was 0.1433 before and 0.0631 after correction.
The Ratio of minimum to maximum transmission is 0.7378.
The \l/2 correction factor is 0.0015.
;
_exptl_crystal_colour colourless
_exptl_crystal_colour_primary colourless
_exptl_crystal_density_diffrn 2.234
_exptl_crystal_description block
_exptl_crystal_F_000 2256
_exptl_crystal_size_max 0.072
_exptl_crystal_size_mid 0.068
_exptl_crystal_size_min 0.064
_refine_diff_density_max 1.050
_refine_diff_density_min -0.696
_refine_diff_density_rms 0.145
_refine_ls_extinction_method none
_refine_ls_goodness_of_fit_ref 1.012
_refine_ls_hydrogen_treatment constr
_refine_ls_matrix_type full
_refine_ls_number_parameters 193
_refine_ls_number_reflns 3211
_refine_ls_number_restraints 6
_refine_ls_restrained_S_all 1.024
_refine_ls_R_factor_all 0.0614
_refine_ls_R_factor_gt 0.0390
_refine_ls_shift/su_max 0.001
_refine_ls_shift/su_mean 0.000
_refine_ls_structure_factor_coef Fsqd
_refine_ls_weighting_details 'w=1/[\s^2^(Fo^2^)+(0.0438P)^2^] where P=(Fo^2^+2Fc^2^)/3'
_refine_ls_weighting_scheme calc
_refine_ls_wR_factor_gt 0.0871
_refine_ls_wR_factor_ref 0.0930
_reflns_Friedel_coverage 0.000
_reflns_number_gt 2399
_reflns_number_total 3211
_reflns_threshold_expression 'I > 2\s(I)'
_cod_data_source_file c3dt53614a2.cif
_cod_data_source_block 978373
_cod_depositor_comments
;Adding full bibliography for
 ./tmp-cod-update-bibliographies-12899/cifs/7029849.cif.
;
_cod_original_cell_volume 3445.1(16)
_cod_database_code 7029849
_shelxl_version_number 2013-3
_shelx_space_group_comment
;
The symmetry employed for this shelxl refinement is uniquely defined
by the following loop, which should always be used as a source of
symmetry information in preference to the above space-group names.
They are only intended as comments.
;
_olex2_refinement_description
;
1. Fixed Uiso
 At 1.5 times of:
  All O(H,H) groups
2. Uiso/Uaniso restraints and constraints
Uanis(O1) \\sim Ueq: with sigma of 0.001 and sigma for terminal atoms of 0.002
3.a Rotating group:
 O1(H1A,H1B), O3(H3A,H3B), O4(H4A,H4B)
;

loop_
_space_group_symop_operation_xyz
'x, y, z'
'-x, y, -z+1/2'
'x+1/2, y+1/2, z'
'-x+1/2, y+1/2, -z+1/2'
'-x, -y, -z'
'x, -y, z-1/2'
'-x+1/2, -y+1/2, -z'
'x+1/2, -y+1/2, z-1/2'

loop_
_atom_site_label
_atom_site_type_symbol
_atom_site_fract_x
_atom_site_fract_y
_atom_site_fract_z
_atom_site_U_iso_or_equiv
_atom_site_adp_type
_atom_site_occupancy
_atom_site_site_symmetry_order
_atom_site_calc_flag
_atom_site_refinement_flags_posn
_atom_site_refinement_flags_adp
Zn1 Zn 0.27122(3) -0.19528(4) 0.18184(5) 0.01670(17) Uani 1 1 d . .
Zn2 Zn 0.20600(2) 0.09875(4) -0.02062(5) 0.01087(15) Uani 1 1 d . .
Cl1 Cl 0.07004(6) -0.12089(9) 0.21110(12) 0.0211(3) Uani 1 1 d . .
Cl2 Cl 0.06972(6) 0.08933(9) 0.18783(11) 0.0207(3) Uani 1 1 d . .
Cl3 Cl 0.08178(6) -0.03161(10) -0.01880(11) 0.0243(3) Uani 1 1 d . .
Cl4 Cl 0.04468(6) 0.26796(9) -0.04445(13) 0.0237(3) Uani 1 1 d . .
Cl5 Cl 0.08062(6) 0.46698(10) 0.02030(15) 0.0319(4) Uani 1 1 d . .
Cl6 Cl 0.08507(6) 0.38804(10) -0.22017(13) 0.0274(3) Uani 1 1 d . .
P1 P 0.18018(6) -0.01852(9) 0.21159(11) 0.0104(3) Uani 1 1 d . .
P2 P 0.17124(6) 0.31902(9) 0.01194(12) 0.0134(3) Uani 1 1 d . .
O1 O 0.21527(17) -0.3110(3) 0.2093(4) 0.0307(10) Uani 1 1 d . U
H1A H 0.2359 -0.3611 0.2395 0.046 Uiso 1 1 d GR .
H1B H 0.1955 -0.2933 0.2608 0.046 Uiso 1 1 d GR .
O2 O 0.32417(15) -0.1992(2) 0.3515(3) 0.0184(8) Uani 1 1 d . .
O3 O 0.30621(15) -0.2977(2) 0.0853(3) 0.0208(9) Uani 1 1 d . .
H3A H 0.3159 -0.3482 0.1309 0.031 Uiso 1 1 d GR .
H3B H 0.2807 -0.3130 0.0179 0.031 Uiso 1 1 d GR .
O4 O 0.31160(18) -0.0947(3) 0.0914(4) 0.0397(12) Uani 1 1 d . .
H4A H 0.3338 -0.1245 0.0535 0.059 Uiso 1 1 d GR .
H4B H 0.2854 -0.0633 0.0375 0.059 Uiso 1 1 d GR .
O5 O 0.20150(15) -0.1166(2) 0.1818(3) 0.0159(8) Uani 1 1 d . .
O6 O 0.18911(14) 0.0027(2) 0.3518(3) 0.0119(7) Uani 1 1 d . .
O7 O 0.20138(14) 0.0671(2) 0.1487(3) 0.0131(7) Uani 1 1 d . .
O8 O 0.17768(14) 0.2288(2) -0.0644(3) 0.0137(8) Uani 1 1 d . .
O9 O 0.20761(14) 0.4031(2) -0.0157(3) 0.0146(8) Uani 1 1 d . .
C1 C 0.0997(2) -0.0210(4) 0.1472(4) 0.0159(11) Uani 1 1 d . .
C2 C 0.0950(2) 0.3601(4) -0.0581(5) 0.0207(12) Uani 1 1 d . .

loop_
_atom_site_aniso_label
_atom_site_aniso_U_11
_atom_site_aniso_U_22
_atom_site_aniso_U_33
_atom_site_aniso_U_23
_atom_site_aniso_U_13
_atom_site_aniso_U_12
Zn1 0.0230(4) 0.0089(3) 0.0220(3) 0.0002(2) 0.0126(3) 0.0012(3)
Zn2 0.0158(3) 0.0076(3) 0.0098(3) 0.0001(2) 0.0043(2) 0.0001(2)
Cl1 0.0221(8) 0.0213(7) 0.0203(7) -0.0001(5) 0.0063(5) -0.0084(6)
Cl2 0.0201(7) 0.0219(7) 0.0202(7) 0.0012(5) 0.0053(5) 0.0065(6)
Cl3 0.0206(7) 0.0417(8) 0.0092(6) -0.0007(6) 0.0012(5) -0.0008(7)
Cl4 0.0202(8) 0.0169(7) 0.0360(8) -0.0010(6) 0.0107(6) -0.0046(6)
Cl5 0.0261(8) 0.0167(7) 0.0566(10) -0.0119(6) 0.0174(7) 0.0028(6)
Cl6 0.0214(8) 0.0301(8) 0.0287(8) 0.0127(6) 0.0029(6) 0.0045(6)
P1 0.0140(7) 0.0086(6) 0.0083(6) 0.0006(5) 0.0024(5) -0.0001(6)
P2 0.0152(7) 0.0092(6) 0.0168(7) 0.0003(5) 0.0060(5) 0.0011(6)
O1 0.0272(17) 0.0230(16) 0.0432(17) 0.0088(13) 0.0114(14) 0.0026(14)
O2 0.022(2) 0.0151(19) 0.020(2) 0.0035(14) 0.0077(15) 0.0049(16)
O3 0.034(2) 0.0104(17) 0.0128(19) 0.0008(14) -0.0029(16) 0.0068(17)
O4 0.045(3) 0.016(2) 0.074(3) 0.022(2) 0.044(3) 0.017(2)
O5 0.022(2) 0.0093(18) 0.0162(18) 0.0003(14) 0.0044(15) 0.0027(16)
O6 0.0172(19) 0.0080(17) 0.0102(17) 0.0008(12) 0.0030(14) -0.0035(14)
O7 0.020(2) 0.0106(17) 0.0090(17) 0.0022(13) 0.0041(14) -0.0012(15)
O8 0.017(2) 0.0096(17) 0.0153(18) 0.0009(13) 0.0049(14) 0.0042(15)
O9 0.0120(19) 0.0091(17) 0.0225(19) 0.0018(14) 0.0039(14) 0.0010(15)
C1 0.020(3) 0.012(3) 0.016(3) 0.001(2) 0.006(2) 0.002(2)
C2 0.027(3) 0.008(3) 0.029(3) 0.001(2) 0.010(2) 0.000(2)

loop_
_atom_type_symbol
_atom_type_description
_atom_type_scat_dispersion_real
_atom_type_scat_dispersion_imag
_atom_type_scat_source
C C 0.0033 0.0016 'International Tables Vol C Tables 4.2.6.8 and 6.1.1.4'
N N 0.0061 0.0033 'International Tables Vol C Tables 4.2.6.8 and 6.1.1.4'
O O 0.0106 0.0060 'International Tables Vol C Tables 4.2.6.8 and 6.1.1.4'
P P 0.1023 0.0942 'International Tables Vol C Tables 4.2.6.8 and 6.1.1.4'
Cl Cl 0.1484 0.1585 'International Tables Vol C Tables 4.2.6.8 and 6.1.1.4'
Zn Zn 0.2839 1.4301 'International Tables Vol C Tables 4.2.6.8 and 6.1.1.4'
H H 0.0000 0.0000 'International Tables Vol C Tables 4.2.6.8 and 6.1.1.4'

loop_
_geom_angle_atom_site_label_1
_geom_angle_atom_site_label_2
_geom_angle_atom_site_label_3
_geom_angle
_geom_angle_site_symmetry_1
_geom_angle_site_symmetry_3
O2 Zn1 O1 96.47(14) . .
O2 Zn1 O3 103.13(14) . .
O2 Zn1 O4 102.32(17) . .
O2 Zn1 O5 110.16(14) . .
O3 Zn1 O1 85.03(15) . .
O3 Zn1 O4 84.79(14) . .
O4 Zn1 O1 160.24(16) . .
O5 Zn1 O1 81.72(14) . .
O5 Zn1 O3 145.26(14) . .
O5 Zn1 O4 97.30(15) . .
O6 Zn2 O9 98.31(13) 6 7
O7 Zn2 O6 118.66(13) . 6
O7 Zn2 O9 96.68(13) . 7
O8 Zn2 O6 119.41(13) . 6
O8 Zn2 O7 110.15(13) . .
O8 Zn2 O9 109.74(13) . 7
O5 P1 O6 115.08(18) . .
O5 P1 O7 115.17(19) . .
O5 P1 C1 105.7(2) . .
O6 P1 C1 104.3(2) . .
O7 P1 O6 109.70(18) . .
O7 P1 C1 105.7(2) . .
O2 P2 O8 115.10(19) 4 .
O2 P2 O9 115.51(19) 4 .
O2 P2 C2 106.0(2) 4 .
O8 P2 C2 104.1(2) . .
O9 P2 O8 111.32(19) . .
O9 P2 C2 103.2(2) . .
Zn1 O1 H1A 109.6 . .
Zn1 O1 H1B 110.2 . .
H1A O1 H1B 109.0 . .
P2 O2 Zn1 144.2(2) 4_545 .
Zn1 O3 H3A 109.6 . .
Zn1 O3 H3B 109.0 . .
H3A O3 H3B 109.6 . .
Zn1 O4 H4A 109.5 . .
Zn1 O4 H4B 109.0 . .
H4A O4 H4B 109.4 . .
P1 O5 Zn1 144.9(2) . .
P1 O6 Zn2 122.68(19) . 6_556
P1 O7 Zn2 136.0(2) . .
P2 O8 Zn2 133.9(2) . .
P2 O9 Zn2 124.10(19) . 7
Cl1 C1 Cl2 109.5(3) . .
Cl1 C1 Cl3 109.4(3) . .
Cl1 C1 P1 109.8(3) . .
Cl2 C1 P1 109.1(3) . .
Cl3 C1 Cl2 108.9(3) . .
Cl3 C1 P1 110.0(3) . .
Cl4 C2 Cl5 109.2(3) . .
Cl4 C2 Cl6 108.8(3) . .
Cl4 C2 P2 110.6(3) . .
Cl5 C2 P2 109.7(3) . .
Cl6 C2 Cl5 108.4(3) . .
Cl6 C2 P2 110.0(3) . .

loop_
_geom_bond_atom_site_label_1
_geom_bond_atom_site_label_2
_geom_bond_distance
_geom_bond_site_symmetry_2
Zn1 O1 2.139(4) .
Zn1 O2 1.959(3) .
Zn1 O3 2.059(3) .
Zn1 O4 2.073(3) .
Zn1 O5 1.972(3) .
Zn2 O6 1.941(3) 6
Zn2 O7 1.940(3) .
Zn2 O8 1.922(3) .
Zn2 O9 1.981(3) 7
Cl1 C1 1.766(5) .
Cl2 C1 1.776(5) .
Cl3 C1 1.768(5) .
Cl4 C2 1.770(5) .
Cl5 C2 1.777(5) .
Cl6 C2 1.775(5) .
P1 O5 1.503(3) .
P1 O6 1.527(3) .
P1 O7 1.513(3) .
P1 C1 1.854(5) .
P2 O2 1.496(3) 4
P2 O8 1.524(3) .
P2 O9 1.517(3) .
P2 C2 1.857(5) .
O1 H1A 0.8581 .
O1 H1B 0.8581 .
O2 P2 1.496(3) 4_545
O3 H3A 0.8509 .
O3 H3B 0.8503 .
O4 H4A 0.8547 .
O4 H4B 0.8537 .
O6 Zn2 1.941(3) 6_556
O9 Zn2 1.981(3) 7

loop_
_geom_hbond_atom_site_label_D
_geom_hbond_atom_site_label_H
_geom_hbond_atom_site_label_A
_geom_hbond_distance_DH
_geom_hbond_distance_HA
_geom_hbond_distance_DA
_geom_hbond_angle_DHA
_geom_hbond_site_symmetry_A
O1 H1A O7 0.86 1.93 2.743(5) 156.9 4_545
O3 H3A O6 0.85 2.06 2.817(4) 148.1 4_545
O4 H4B O9 0.85 2.22 2.757(5) 120.8 7

loop_
_geom_torsion_atom_site_label_1
_geom_torsion_atom_site_label_2
_geom_torsion_atom_site_label_3
_geom_torsion_atom_site_label_4
_geom_torsion
_geom_torsion_site_symmetry_1
_geom_torsion_site_symmetry_4
O2 P2 O8 Zn2 -15.0(4) 4 .
O2 P2 O9 Zn2 70.6(3) 4 7
O2 P2 C2 Cl4 -61.7(3) 4 .
O2 P2 C2 Cl5 58.9(3) 4 .
O2 P2 C2 Cl6 178.1(2) 4 .
O5 P1 O6 Zn2 -16.4(3) . 6_556
O5 P1 O7 Zn2 48.0(4) . .
O5 P1 C1 Cl1 55.8(3) . .
O5 P1 C1 Cl2 175.9(2) . .
O5 P1 C1 Cl3 -64.7(3) . .
O6 P1 O5 Zn1 -74.5(4) . .
O6 P1 O7 Zn2 179.8(3) . .
O6 P1 C1 Cl1 -66.0(3) . .
O6 P1 C1 Cl2 54.1(3) . .
O6 P1 C1 Cl3 173.6(2) . .
O7 P1 O5 Zn1 54.7(4) . .
O7 P1 O6 Zn2 -148.2(2) . 6_556
O7 P1 C1 Cl1 178.4(2) . .
O7 P1 C1 Cl2 -61.6(3) . .
O7 P1 C1 Cl3 57.9(3) . .
O8 P2 O9 Zn2 -63.1(3) . 7
O8 P2 C2 Cl4 60.1(3) . .
O8 P2 C2 Cl5 -179.3(2) . .
O8 P2 C2 Cl6 -60.1(3) . .
O9 P2 O8 Zn2 118.9(3) . .
O9 P2 C2 Cl4 176.5(2) . .
O9 P2 C2 Cl5 -63.0(3) . .
O9 P2 C2 Cl6 56.2(3) . .
C1 P1 O5 Zn1 171.0(3) . .
C1 P1 O6 Zn2 99.0(3) . 6_556
C1 P1 O7 Zn2 -68.3(3) . .
C2 P2 O8 Zn2 -130.6(3) . .
C2 P2 O9 Zn2 -174.2(2) . 7

loop_
_smtbx_masks_void_nr
_smtbx_masks_void_average_x
_smtbx_masks_void_average_y
_smtbx_masks_void_average_z
_smtbx_masks_void_volume
_smtbx_masks_void_count_electrons
1 0.000 0.315 0.250 108.3 32.3
2 0.000 0.685 0.750 108.3 32.3
3 0.500 0.185 0.750 108.3 32.3
4 0.500 0.815 0.250 108.3 32.3
